data_4349821
loop_
_publ_author_name
'Wang, Dao-Hua'
'Zhao, Li-Ming'
'Lin, Xiao-Yan'
'Wang, Yu-Kang'
'Zhang, Wen-Ting'
'Song, Kai-Yue'
'Li, Hao-Hong'
'Chen, Zhi-Rong'

_publ_section_title
;
 Iodoargentate/iodobismuthate-based materials hybridized with
 lanthanide-containing metalloviologens: thermochromic behaviors and
 photocurrent responses
;
_journal_issue 5
_journal_name_full 'Inorganic Chemistry Frontiers'
_journal_page_first 1162
_journal_paper_doi 10.1039/C7QI00755H
_journal_volume 5
_journal_year 2018
_chemical_formula_moiety 'C26 H53 N8 O8 Sm, Ag6 I9'
_chemical_formula_sum 'C26 H53 Ag6 I9 N8 O8 Sm'
_chemical_formula_weight 2545.44
_space_group_IT_number 2
_space_group_name_Hall '-P 1'
_space_group_name_H-M_alt 'P -1'
_symmetry_cell_setting triclinic
_symmetry_space_group_name_H-M 'P -1'
_atom_sites_solution_hydrogens geom
_atom_sites_solution_primary direct
_atom_sites_solution_secondary difmap
_audit_creation_method SHELXL-97
_audit_update_record
;
2017-10-10 deposited with the CCDC.
2018-03-09 downloaded from the CCDC.
;
_cell_angle_alpha 79.58(3)
_cell_angle_beta 80.96(3)
_cell_angle_gamma 89.11(3)
_cell_formula_units_Z 2
_cell_length_a 10.455(2)
_cell_length_b 14.619(3)
_cell_length_c 20.018(4)
_cell_measurement_reflns_used 29074
_cell_measurement_temperature 293(2)
_cell_measurement_theta_max 27.48
_cell_measurement_theta_min 3.10
_cell_volume 2971.5(11)
_computing_cell_refinement 'Nonius CAD4 software'
_computing_data_collection 'Nonius CAD4 software'
_computing_data_reduction 'XCAD (P.McArdle, 2000)'
_computing_molecular_graphics 'ORTEX (P.McArdle, 1995)'
_computing_publication_material 'SHELXL-97/2 (Sheldrick,1997)'
_computing_structure_refinement 'SHELXL-97 (Sheldrick, 1997)'
_computing_structure_solution 'SHELXS-97 (Sheldrick, 1990)'
_diffrn_ambient_temperature 293(2)
_diffrn_detector_area_resol_mean None
_diffrn_measured_fraction_theta_full 0.982
_diffrn_measured_fraction_theta_max 0.982
_diffrn_measurement_device_type 'Bruker P4'
_diffrn_measurement_method '\w scans'
_diffrn_radiation_monochromator graphite
_diffrn_radiation_source 'fine-focus sealed tube'
_diffrn_radiation_type MoK\a
_diffrn_radiation_wavelength 0.71073
_diffrn_reflns_av_R_equivalents 0.1652
_diffrn_reflns_av_sigmaI/netI 0.3258
_diffrn_reflns_limit_h_max 13
_diffrn_reflns_limit_h_min -13
_diffrn_reflns_limit_k_max 18
_diffrn_reflns_limit_k_min -18
_diffrn_reflns_limit_l_max 25
_diffrn_reflns_limit_l_min -25
_diffrn_reflns_number 29074
_diffrn_reflns_theta_full 27.48
_diffrn_reflns_theta_max 27.48
_diffrn_reflns_theta_min 3.10
_diffrn_standards_decay_% 'not measured'
_diffrn_standards_interval_count 'not measured'
_diffrn_standards_interval_time 'not measured'
_diffrn_standards_number None
_exptl_absorpt_coefficient_mu 7.624
_exptl_absorpt_correction_T_max 0.049
_exptl_absorpt_correction_T_min 0.001
_exptl_absorpt_correction_type multi-scan
_exptl_absorpt_process_details 'TEXRAY software (Molecular Structure Corporation, 1999)'
_exptl_crystal_colour Yellow
_exptl_crystal_density_diffrn 2.845
_exptl_crystal_density_method 'not measured'
_exptl_crystal_description Block
_exptl_crystal_F_000 2300
_exptl_crystal_size_max 0.35
_exptl_crystal_size_mid 0.30
_exptl_crystal_size_min 0.20
_refine_diff_density_max 2.412
_refine_diff_density_min -3.796
_refine_diff_density_rms 0.323
_refine_ls_extinction_method none
_refine_ls_goodness_of_fit_ref 0.943
_refine_ls_hydrogen_treatment constr
_refine_ls_matrix_type full
_refine_ls_number_parameters 499
_refine_ls_number_reflns 13379
_refine_ls_number_restraints 4
_refine_ls_restrained_S_all 3.182
_refine_ls_R_factor_all 0.2147
_refine_ls_R_factor_gt 0.0935
_refine_ls_shift/su_max 0.000
_refine_ls_shift/su_mean 0.000
_refine_ls_structure_factor_coef Fsqd
_refine_ls_weighting_details 'calc w=1/[\s^2^(Fo^2^)+(0.0908P)^2^+0.0000P] where P=(Fo^2^+2Fc^2^)/3'
_refine_ls_weighting_scheme calc
_refine_ls_wR_factor_gt 0.2096
_refine_ls_wR_factor_ref 0.2623
_reflns_number_gt 5054
_reflns_number_total 13379
_reflns_threshold_expression >2sigma(I)
_cod_data_source_file c7qi00755h2.cif
_cod_data_source_block 3
_cod_depositor_comments
;
The following automatic conversions were performed:

data item '_exptl_absorpt_correction_type' value 'Multi-Scan' was
changed to 'multi-scan' in accordance with the
/home/saulius/struct/COD-crude-data/automatic-downloads/DataCite-retrospective/RSC/depositions/lib/dictionaries/cif_core.dic
dictionary named 'cif_core.dic' version 2.4.2 last updated on
2011-04-26.

data item '_symmetry_cell_setting' value 'Triclinic' was changed to
'triclinic' in accordance with the
/home/saulius/struct/COD-crude-data/automatic-downloads/DataCite-retrospective/RSC/depositions/lib/dictionaries/cif_core.dic
dictionary named 'cif_core.dic' version 2.4.2 last updated on
2011-04-26.

Automatic conversion script
Id: cif_fix_values 6909 2019-04-08 15:41:33Z antanas 
;
_cod_original_cell_volume 2971.3(10)
_cod_original_sg_symbol_Hall -P1
_cod_original_sg_symbol_H-M P-1
_cod_database_code 4349821

loop_
_symmetry_equiv_pos_as_xyz
'x, y, z'
'-x, -y, -z'

loop_
_atom_site_label
_atom_site_type_symbol
_atom_site_fract_x
_atom_site_fract_y
_atom_site_fract_z
_atom_site_U_iso_or_equiv
_atom_site_adp_type
_atom_site_occupancy
_atom_site_symmetry_multiplicity
_atom_site_calc_flag
_atom_site_refinement_flags
Sm1 Sm 0.9469(4) 0.7396(2) 0.24720(18) 0.0419(10) Uani 1 1 d .
I1 I 0.3522(6) 1.1901(3) 0.2325(3) 0.0548(15) Uani 1 1 d .
I2 I 0.6834(6) 1.4256(3) 0.1590(3) 0.0588(15) Uani 1 1 d .
I3 I 0.3003(6) 1.4538(3) 0.3174(3) 0.0618(16) Uani 1 1 d .
I4 I 0.6153(6) 1.2394(3) 0.3961(3) 0.0629(16) Uani 1 1 d .
I5 I 0.4881(7) 0.9441(3) 0.3944(3) 0.0670(18) Uani 1 1 d .
I6 I 0.7858(7) 1.1153(4) 0.2054(3) 0.0704(18) Uani 1 1 d .
I7 I 0.3008(7) 1.4828(4) 0.0812(3) 0.0675(17) Uani 1 1 d .
I8 I 0.5624(9) 1.2240(4) 0.0174(3) 0.092(3) Uani 1 1 d .
I9 I 0.1911(7) 1.1724(4) 0.4696(3) 0.0791(19) Uani 1 1 d .
Ag1 Ag 0.5523(9) 1.4086(5) 0.0400(4) 0.078(2) Uani 1 1 d .
Ag2 Ag 0.3569(9) 1.2662(5) 0.3568(4) 0.076(2) Uani 1 1 d .
Ag3 Ag 0.4146(8) 1.3905(5) 0.1990(4) 0.075(2) Uani 1 1 d .
Ag4 Ag 0.6108(8) 1.2403(4) 0.1491(4) 0.075(2) Uani 1 1 d .
Ag5 Ag 0.5683(9) 1.1206(5) 0.3057(4) 0.081(2) Uani 1 1 d .
Ag6 Ag 0.4348(9) 1.0929(5) 0.4720(4) 0.083(2) Uani 1 1 d .
O1 O 0.796(6) 0.831(3) 0.184(2) 0.059(15) Uani 1 1 d .
O2 O 0.734(5) 0.704(3) 0.306(2) 0.048(13) Uani 1 1 d .
O3 O 0.977(8) 0.689(4) 0.363(3) 0.08(2) Uani 1 1 d U
O5 O 0.976(8) 0.691(4) 0.139(3) 0.09(3) Uani 1 1 d .
O6 O 0.937(6) 0.572(3) 0.269(3) 0.064(17) Uani 1 1 d .
O7 O 0.940(8) 0.871(4) 0.300(4) 0.10(2) Uani 1 1 d .
O8 O 1.174(6) 0.711(4) 0.244(3) 0.08(2) Uani 1 1 d .
N1 N 0.681(6) 0.645(4) 0.358(3) 0.046(15) Uani 1 1 d .
N2 N 1.384(6) 0.698(4) 0.223(3) 0.050(16) Uani 1 1 d .
N3 N 0.607(9) 0.909(4) 0.164(4) 0.08(2) Uani 1 1 d U
N4 N 0.960(7) 0.986(4) 0.356(3) 0.052(17) Uani 1 1 d .
N5 N 0.965(10) 0.677(5) 0.033(3) 0.08(3) Uani 1 1 d .
N6 N 0.973(7) 0.421(4) 0.267(4) 0.058(18) Uani 1 1 d .
N7 N 1.14(4) 1.01(3) 0.11(2) 0.41(18) Uani 1 1 d U
N8 N 1.114(17) 0.658(7) 0.439(9) 0.19(6) Uiso 1 1 d D
C1 C 0.897(10) 0.925(5) 0.336(4) 0.06(2) Uiso 1 1 d .
H1 H 0.8080 0.9227 0.3503 0.075 Uiso 1 1 calc R
C2 C 0.690(9) 0.871(5) 0.206(4) 0.06(2) Uani 1 1 d .
H2 H 0.6701 0.8732 0.2527 0.067 Uiso 1 1 calc R
C3 C 0.659(10) 0.675(5) 0.417(4) 0.07(3) Uani 1 1 d .
H3 H 0.6896 0.7325 0.4210 0.080 Uiso 1 1 calc R
C4 C 0.637(7) 0.559(4) 0.353(4) 0.045(18) Uani 1 1 d .
H4 H 0.6546 0.5381 0.3114 0.054 Uiso 1 1 calc R
C5 C 1.264(7) 0.690(4) 0.209(4) 0.043(18) Uani 1 1 d .
H5 H 1.2534 0.6669 0.1694 0.052 Uiso 1 1 calc R
C6 C 1.496(8) 0.665(5) 0.183(4) 0.06(2) Uani 1 1 d .
H6A H 1.5133 0.6019 0.2026 0.090 Uiso 1 1 calc R
H6B H 1.5696 0.7035 0.1814 0.090 Uiso 1 1 calc R
H6C H 1.4791 0.6665 0.1365 0.090 Uiso 1 1 calc R
C7 C 1.414(12) 0.726(6) 0.285(4) 0.09(3) Uani 1 1 d .
H7A H 1.3877 0.7895 0.2855 0.130 Uiso 1 1 calc R
H7B H 1.5051 0.7215 0.2860 0.130 Uiso 1 1 calc R
H7C H 1.3677 0.6866 0.3249 0.130 Uiso 1 1 calc R
C8 C 0.906(11) 1.054(6) 0.394(5) 0.09(4) Uani 1 1 d .
H8A H 0.8153 1.0592 0.3913 0.138 Uiso 1 1 calc R
H8B H 0.9487 1.1125 0.3752 0.138 Uiso 1 1 calc R
H8C H 0.9174 1.0356 0.4412 0.138 Uiso 1 1 calc R
C9 C 0.974(10) 0.508(5) 0.242(5) 0.07(3) Uani 1 1 d .
H9 H 1.0087 0.5243 0.1954 0.090 Uiso 1 1 calc R
C10 C 0.587(9) 0.616(5) 0.475(4) 0.07(3) Uani 1 1 d .
H10 H 0.5713 0.6364 0.5168 0.080 Uiso 1 1 calc R
C11 C 0.567(7) 0.502(4) 0.409(3) 0.035(16) Uani 1 1 d .
H11 H 0.5367 0.4438 0.4039 0.042 Uiso 1 1 calc R
C12 C 0.490(10) 0.954(6) 0.191(5) 0.09(4) Uani 1 1 d U
H12A H 0.4460 0.9141 0.2309 0.142 Uiso 1 1 calc R
H12B H 0.4346 0.9670 0.1567 0.142 Uiso 1 1 calc R
H12C H 0.5138 1.0115 0.2033 0.142 Uiso 1 1 calc R
C13 C 0.541(7) 0.529(4) 0.470(3) 0.041(17) Uani 1 1 d .
C14 C 1.029(17) 0.665(10) -0.033(5) 0.17(8) Uani 1 1 d .
H14A H 1.0875 0.7157 -0.0521 0.260 Uiso 1 1 calc R
H14B H 0.9655 0.6622 -0.0626 0.260 Uiso 1 1 calc R
H14C H 1.0758 0.6075 -0.0285 0.260 Uiso 1 1 calc R
C15 C 1.011(12) 0.346(6) 0.230(6) 0.11(4) Uani 1 1 d .
H15A H 0.9395 0.3039 0.2351 0.163 Uiso 1 1 calc R
H15B H 1.0826 0.3141 0.2473 0.163 Uiso 1 1 calc R
H15C H 1.0361 0.3722 0.1819 0.163 Uiso 1 1 calc R
C16 C 0.651(11) 0.916(6) 0.087(5) 0.08(3) Uiso 1 1 d .
H16A H 0.6498 0.9796 0.0651 0.121 Uiso 1 1 calc R
H16B H 0.5937 0.8796 0.0691 0.121 Uiso 1 1 calc R
H16C H 0.7374 0.8925 0.0796 0.121 Uiso 1 1 calc R
C17 C 1.030(14) 0.693(6) 0.077(5) 0.11(5) Uani 1 1 d .
H17 H 1.1181 0.7060 0.0643 0.126 Uiso 1 1 calc R
C18 C 0.928(16) 0.388(6) 0.337(5) 0.15(7) Uani 1 1 d .
H18A H 0.9170 0.3215 0.3453 0.221 Uiso 1 1 calc R
H18B H 0.8460 0.4158 0.3505 0.221 Uiso 1 1 calc R
H18C H 0.9893 0.4041 0.3644 0.221 Uiso 1 1 calc R
C19 C 0.823(15) 0.666(10) 0.041(10) 0.17(7) Uani 1 1 d .
H19A H 0.7991 0.6590 -0.0024 0.257 Uiso 1 1 calc R
H19B H 0.7820 0.7207 0.0547 0.257 Uiso 1 1 calc R
H19C H 0.7945 0.6126 0.0749 0.257 Uiso 1 1 calc R
O1F O 1.064(7) 0.859(4) 0.161(4) 0.09(2) Uani 1 1 d .
C20 C 1.22(3) 0.612(16) 0.468(12) 0.29(12) Uiso 1 1 d .
H20A H 1.2396 0.6424 0.5045 0.437 Uiso 1 1 calc R
H20B H 1.2958 0.6150 0.4336 0.437 Uiso 1 1 calc R
H20C H 1.1979 0.5480 0.4870 0.437 Uiso 1 1 calc R
C21 C 1.052(19) 0.665(13) 0.396(7) 0.18(7) Uani 1 1 d U
H21 H 1.0902 0.6199 0.3720 0.213 Uiso 1 1 calc R
C22 C 1.156(7) 0.753(4) 0.451(3) 0.037(14) Uiso 1 1 d D
H22A H 1.2097 0.7444 0.4864 0.055 Uiso 1 1 calc R
H22B H 1.0801 0.7873 0.4656 0.055 Uiso 1 1 calc R
H22C H 1.2029 0.7876 0.4094 0.055 Uiso 1 1 calc R
C23 C 1.158(16) 1.102(10) 0.090(8) 0.14(6) Uiso 1 1 d .
H23A H 1.0934 1.1304 0.1189 0.215 Uiso 1 1 calc R
H23B H 1.1501 1.1234 0.0428 0.215 Uiso 1 1 calc R
H23C H 1.2425 1.1175 0.0979 0.215 Uiso 1 1 calc R
C24 C 1.063(18) 0.938(11) 0.151(9) 0.17(9) Uani 1 1 d U
H24 H 0.9968 0.9620 0.1788 0.203 Uiso 1 1 calc R
C25 C 1.22(4) 0.96(2) 0.069(19) 0.4(2) Uiso 1 1 d .
H25A H 1.3037 0.9971 0.0593 0.534 Uiso 1 1 calc R
H25B H 1.1924 0.9589 0.0273 0.534 Uiso 1 1 calc R
H25C H 1.2354 0.9019 0.0941 0.534 Uiso 1 1 calc R
C26 C 1.093(17) 0.999(11) 0.338(8) 0.19(8) Uani 1 1 d .
H26A H 1.1328 0.9910 0.3791 0.282 Uiso 1 1 calc R
H26B H 1.1114 1.0614 0.3130 0.282 Uiso 1 1 calc R
H26C H 1.1278 0.9553 0.3103 0.282 Uiso 1 1 calc R

loop_
_atom_site_aniso_label
_atom_site_aniso_U_11
_atom_site_aniso_U_22
_atom_site_aniso_U_33
_atom_site_aniso_U_23
_atom_site_aniso_U_13
_atom_site_aniso_U_12
Sm1 0.044(3) 0.0397(19) 0.042(2) -0.0099(15) -0.0050(18) -0.0009(16)
I1 0.063(4) 0.046(3) 0.056(3) -0.008(2) -0.014(3) -0.006(2)
I2 0.059(4) 0.053(3) 0.068(3) -0.013(2) -0.018(3) 0.000(3)
I3 0.066(4) 0.054(3) 0.068(3) -0.012(3) -0.019(3) 0.001(3)
I4 0.063(4) 0.049(3) 0.082(4) -0.019(3) -0.019(3) -0.004(3)
I5 0.096(5) 0.051(3) 0.056(3) -0.008(2) -0.019(3) -0.008(3)
I6 0.077(5) 0.053(3) 0.079(4) 0.000(3) -0.016(3) 0.007(3)
I7 0.068(5) 0.075(4) 0.057(3) 0.000(3) -0.014(3) 0.003(3)
I8 0.152(8) 0.069(4) 0.063(4) -0.020(3) -0.030(4) 0.000(4)
I9 0.076(5) 0.093(4) 0.069(4) -0.013(3) -0.015(4) -0.017(4)
Ag1 0.092(7) 0.070(4) 0.068(4) -0.005(3) -0.013(4) 0.007(4)
Ag2 0.091(7) 0.067(4) 0.069(4) -0.009(3) -0.019(4) 0.002(4)
Ag3 0.078(6) 0.072(4) 0.072(5) -0.009(4) -0.006(4) -0.002(4)
Ag4 0.094(7) 0.062(4) 0.068(4) -0.003(3) -0.021(4) 0.008(4)
Ag5 0.093(7) 0.078(5) 0.076(5) -0.021(4) -0.018(5) 0.002(4)
Ag6 0.098(7) 0.074(4) 0.075(5) -0.012(4) -0.015(5) -0.001(4)
O1 0.06(4) 0.07(3) 0.04(3) 0.00(2) 0.00(3) 0.01(3)
O2 0.06(4) 0.03(2) 0.05(3) 0.00(2) -0.01(3) -0.01(2)
O3 0.10(6) 0.10(5) 0.05(4) -0.01(3) -0.04(4) 0.03(4)
O5 0.16(8) 0.07(4) 0.06(4) -0.03(3) -0.04(4) 0.05(4)
O6 0.09(5) 0.02(2) 0.08(4) -0.02(2) 0.01(3) -0.01(3)
O7 0.12(7) 0.06(3) 0.13(6) -0.06(4) -0.03(5) 0.00(4)
O8 0.06(5) 0.09(4) 0.09(4) -0.01(3) -0.01(4) 0.03(4)
N1 0.02(4) 0.05(3) 0.06(4) 0.00(3) 0.00(3) -0.01(3)
N2 0.02(4) 0.05(3) 0.08(4) 0.00(3) 0.00(3) -0.01(3)
N3 0.11(6) 0.05(4) 0.08(5) 0.02(3) -0.05(4) -0.01(4)
N4 0.05(5) 0.04(3) 0.07(4) -0.03(3) -0.01(4) -0.01(3)
N5 0.14(9) 0.06(4) 0.04(4) -0.01(3) 0.00(5) -0.01(5)
N6 0.04(5) 0.05(4) 0.08(5) -0.02(3) 0.00(4) 0.00(3)
N7 0.4(6) 0.4(5) 0.4(5) -0.1(3) -0.1(4) 0.0(3)
C2 0.07(7) 0.07(5) 0.03(4) -0.02(4) 0.00(4) 0.01(4)
C3 0.09(8) 0.03(4) 0.06(5) 0.00(4) 0.01(5) -0.02(4)
C4 0.02(4) 0.04(4) 0.08(5) -0.02(4) -0.01(4) -0.01(3)
C5 0.03(5) 0.05(4) 0.05(4) -0.01(3) 0.01(3) 0.01(3)
C6 0.05(6) 0.04(4) 0.10(6) -0.03(4) -0.02(5) 0.01(4)
C7 0.13(11) 0.08(6) 0.06(6) -0.03(5) -0.01(6) -0.01(6)
C8 0.10(10) 0.06(6) 0.12(9) 0.00(6) -0.05(8) -0.01(6)
C9 0.07(7) 0.05(5) 0.10(7) 0.02(5) -0.04(6) 0.00(5)
C10 0.10(8) 0.06(5) 0.04(4) -0.02(4) 0.02(4) -0.04(5)
C11 0.04(5) 0.03(3) 0.04(4) 0.00(3) -0.02(3) -0.01(3)
C12 0.09(9) 0.07(6) 0.13(9) -0.04(6) 0.00(7) 0.05(6)
C13 0.05(5) 0.03(4) 0.05(4) -0.02(3) 0.01(3) 0.00(3)
C14 0.3(2) 0.21(15) 0.04(6) -0.06(8) -0.01(9) 0.09(14)
C15 0.11(11) 0.07(6) 0.17(11) -0.05(7) -0.05(9) 0.02(7)
C17 0.20(15) 0.07(6) 0.06(6) -0.02(5) -0.03(8) -0.01(7)
C18 0.3(2) 0.03(5) 0.08(8) 0.02(5) 0.06(9) 0.01(7)
C19 0.07(12) 0.15(12) 0.3(2) -0.07(14) -0.02(13) -0.04(9)
O1F 0.08(6) 0.05(4) 0.13(6) 0.02(4) 0.01(4) 0.01(4)
C21 0.14(14) 0.3(2) 0.06(9) -0.01(11) 0.07(5) 0.02(14)
C24 0.16(18) 0.13(12) 0.15(14) 0.04(10) 0.11(12) 0.07(12)
C26 0.2(2) 0.21(16) 0.20(17) -0.12(14) 0.02(14) -0.11(14)

loop_
_atom_type_symbol
_atom_type_description
_atom_type_scat_dispersion_real
_atom_type_scat_dispersion_imag
_atom_type_scat_source
C C 0.0033 0.0016 'International Tables Vol C Tables 4.2.6.8 and 6.1.1.4'
H H 0.0000 0.0000 'International Tables Vol C Tables 4.2.6.8 and 6.1.1.4'
N N 0.0061 0.0033 'International Tables Vol C Tables 4.2.6.8 and 6.1.1.4'
O O 0.0106 0.0060 'International Tables Vol C Tables 4.2.6.8 and 6.1.1.4'
K K 0.2009 0.2494 'International Tables Vol C Tables 4.2.6.8 and 6.1.1.4'
Ag Ag -0.8971 1.1015 'International Tables Vol C Tables 4.2.6.8 and 6.1.1.4'
I I -0.4742 1.8119 'International Tables Vol C Tables 4.2.6.8 and 6.1.1.4'
Sm Sm -0.1638 3.4418 'International Tables Vol C Tables 4.2.6.8 and 6.1.1.4'

loop_
_geom_angle_atom_site_label_1
_geom_angle_atom_site_label_2
_geom_angle_atom_site_label_3
_geom_angle
_geom_angle_site_symmetry_1
_geom_angle_site_symmetry_3
O7 Sm1 O2 87(2) . .
O7 Sm1 O5 144(2) . .
O2 Sm1 O5 110(2) . .
O7 Sm1 O3 72(2) . .
O2 Sm1 O3 77(2) . .
O5 Sm1 O3 141.6(18) . .
O7 Sm1 O8 97(2) . .
O2 Sm1 O8 147.1(19) . .
O5 Sm1 O8 85(2) . .
O3 Sm1 O8 74(2) . .
O7 Sm1 O1 81(2) . .
O2 Sm1 O1 71.0(18) . .
O5 Sm1 O1 75.5(17) . .
O3 Sm1 O1 138(2) . .
O8 Sm1 O1 142(2) . .
O7 Sm1 O1F 76(3) . .
O2 Sm1 O1F 139.9(18) . .
O5 Sm1 O1F 71(2) . .
O3 Sm1 O1F 129(3) . .
O8 Sm1 O1F 72(2) . .
O1 Sm1 O1F 71(2) . .
O7 Sm1 O6 144(2) . .
O2 Sm1 O6 75.9(17) . .
O5 Sm1 O6 72.6(19) . .
O3 Sm1 O6 73(2) . .
O8 Sm1 O6 82(2) . .
O1 Sm1 O6 121(2) . .
O1F Sm1 O6 136(2) . .
Ag2 I1 Ag3 69.0(2) . .
Ag2 I1 Ag5 66.7(2) . .
Ag3 I1 Ag5 100.5(3) . .
Ag2 I1 Ag4 104.2(3) . .
Ag3 I1 Ag4 64.8(2) . .
Ag5 I1 Ag4 67.0(2) . .
Ag3 I2 Ag4 67.5(3) . .
Ag3 I2 Ag1 68.0(3) . .
Ag4 I2 Ag1 64.0(2) . .
Ag3 I3 Ag2 72.9(2) . .
Ag5 I4 Ag6 71.6(3) . .
Ag5 I4 Ag2 68.1(2) . .
Ag6 I4 Ag2 68.5(3) . .
Ag6 I5 Ag6 65.6(3) 2_676 .
Ag6 I5 Ag5 117.8(3) 2_676 .
Ag6 I5 Ag5 70.7(2) . .
Ag4 I6 Ag5 71.7(3) . .
Ag1 I7 Ag1 65.9(3) 2_685 .
Ag1 I7 Ag3 123.8(3) 2_685 .
Ag1 I7 Ag3 68.1(2) . .
Ag4 I8 Ag1 66.9(2) . .
Ag2 I9 Ag6 72.5(3) . .
I8 Ag1 I7 105.6(3) . 2_685
I8 Ag1 I7 117.6(4) . .
I7 Ag1 I7 114.1(3) 2_685 .
I8 Ag1 I2 110.3(3) . .
I7 Ag1 I2 107.8(3) 2_685 .
I7 Ag1 I2 101.1(3) . .
I8 Ag1 Ag4 56.5(2) . .
I7 Ag1 Ag4 135.0(3) 2_685 .
I7 Ag1 Ag4 110.4(3) . .
I2 Ag1 Ag4 56.4(2) . .
I8 Ag1 Ag1 132.4(4) . 2_685
I7 Ag1 Ag1 57.2(3) 2_685 2_685
I7 Ag1 Ag1 56.9(3) . 2_685
I2 Ag1 Ag1 117.2(4) . 2_685
Ag4 Ag1 Ag1 166.1(4) . 2_685
I8 Ag1 Ag3 103.9(3) . .
I7 Ag1 Ag3 149.5(3) 2_685 .
I7 Ag1 Ag3 56.3(2) . .
I2 Ag1 Ag3 53.8(2) . .
Ag4 Ag1 Ag3 59.8(2) . .
Ag1 Ag1 Ag3 106.3(4) 2_685 .
I9 Ag2 I3 114.8(3) . .
I9 Ag2 I1 113.0(3) . .
I3 Ag2 I1 103.4(2) . .
I9 Ag2 I4 104.4(3) . .
I3 Ag2 I4 112.5(3) . .
I1 Ag2 I4 108.8(3) . .
I9 Ag2 Ag5 108.0(3) . .
I3 Ag2 Ag5 137.2(4) . .
I1 Ag2 Ag5 57.2(2) . .
I4 Ag2 Ag5 54.4(2) . .
I9 Ag2 Ag6 53.9(2) . .
I3 Ag2 Ag6 150.6(3) . .
I1 Ag2 Ag6 105.9(2) . .
I4 Ag2 Ag6 55.6(2) . .
Ag5 Ag2 Ag6 62.0(2) . .
I9 Ag2 Ag3 152.0(4) . .
I3 Ag2 Ag3 53.4(2) . .
I1 Ag2 Ag3 56.0(2) . .
I4 Ag2 Ag3 103.6(3) . .
Ag5 Ag2 Ag3 87.7(3) . .
Ag6 Ag2 Ag3 149.3(3) . .
I3 Ag3 I2 116.1(3) . .
I3 Ag3 I7 110.0(3) . .
I2 Ag3 I7 104.2(3) . .
I3 Ag3 I1 102.7(3) . .
I2 Ag3 I1 112.2(3) . .
I7 Ag3 I1 111.8(3) . .
I3 Ag3 Ag4 141.8(3) . .
I2 Ag3 Ag4 56.9(2) . .
I7 Ag3 Ag4 107.9(3) . .
I1 Ag3 Ag4 58.0(2) . .
I3 Ag3 Ag1 156.3(3) . .
I2 Ag3 Ag1 58.2(2) . .
I7 Ag3 Ag1 55.6(2) . .
I1 Ag3 Ag1 100.3(3) . .
Ag4 Ag3 Ag1 57.8(2) . .
I3 Ag3 Ag2 53.7(2) . .
I2 Ag3 Ag2 110.1(3) . .
I7 Ag3 Ag2 145.8(4) . .
I1 Ag3 Ag2 55.0(2) . .
Ag4 Ag3 Ag2 91.4(2) . .
Ag1 Ag3 Ag2 149.0(3) . .
I6 Ag4 I8 116.4(3) . .
I6 Ag4 I2 108.9(3) . .
I8 Ag4 I2 113.4(3) . .
I6 Ag4 I1 106.6(3) . .
I8 Ag4 I1 100.9(3) . .
I2 Ag4 I1 110.0(3) . .
I6 Ag4 Ag1 150.2(4) . .
I8 Ag4 Ag1 56.6(2) . .
I2 Ag4 Ag1 59.6(2) . .
I1 Ag4 Ag1 103.1(3) . .
I6 Ag4 Ag3 137.2(3) . .
I8 Ag4 Ag3 106.0(3) . .
I2 Ag4 Ag3 55.5(2) . .
I1 Ag4 Ag3 57.2(2) . .
Ag1 Ag4 Ag3 62.4(2) . .
I6 Ag4 Ag5 54.3(2) . .
I8 Ag4 Ag5 139.3(3) . .
I2 Ag4 Ag5 106.4(3) . .
I1 Ag4 Ag5 56.2(2) . .
Ag1 Ag4 Ag5 151.8(3) . .
Ag3 Ag4 Ag5 89.5(3) . .
I6 Ag5 I4 110.4(4) . .
I6 Ag5 I5 115.9(3) . .
I4 Ag5 I5 104.9(3) . .
I6 Ag5 I1 106.9(3) . .
I4 Ag5 I1 110.6(3) . .
I5 Ag5 I1 108.2(3) . .
I6 Ag5 Ag2 139.9(3) . .
I4 Ag5 Ag2 57.5(2) . .
I5 Ag5 Ag2 104.2(3) . .
I1 Ag5 Ag2 56.0(2) . .
I6 Ag5 Ag4 54.0(2) . .
I4 Ag5 Ag4 108.5(3) . .
I5 Ag5 Ag4 146.5(3) . .
I1 Ag5 Ag4 56.8(2) . .
Ag2 Ag5 Ag4 91.3(3) . .
I6 Ag5 Ag6 149.7(3) . .
I4 Ag5 Ag6 55.5(2) . .
I5 Ag5 Ag6 54.4(2) . .
I1 Ag5 Ag6 103.3(3) . .
Ag2 Ag5 Ag6 59.9(2) . .
Ag4 Ag5 Ag6 151.1(3) . .
I9 Ag6 I5 114.2(3) . 2_676
I9 Ag6 I5 115.5(3) . .
I5 Ag6 I5 114.4(3) 2_676 .
I9 Ag6 I4 104.5(3) . .
I5 Ag6 I4 103.2(3) 2_676 .
I5 Ag6 I4 103.0(3) . .
I9 Ag6 Ag6 140.8(5) . 2_676
I5 Ag6 Ag6 57.6(2) 2_676 2_676
I5 Ag6 Ag6 56.8(2) . 2_676
I4 Ag6 Ag6 114.6(5) . 2_676
I9 Ag6 Ag2 53.6(2) . .
I5 Ag6 Ag2 141.0(3) 2_676 .
I5 Ag6 Ag2 103.0(3) . .
I4 Ag6 Ag2 56.0(2) . .
Ag6 Ag6 Ag2 157.4(4) 2_676 .
I9 Ag6 Ag5 104.2(3) . .
I5 Ag6 Ag5 139.5(4) 2_676 .
I5 Ag6 Ag5 54.9(2) . .
I4 Ag6 Ag5 53.0(2) . .
Ag6 Ag6 Ag5 99.5(4) 2_676 .
Ag2 Ag6 Ag5 58.0(2) . .
C2 O1 Sm1 130(4) . .
N1 O2 Sm1 136(4) . .
C21 O3 Sm1 142(9) . .
C17 O5 Sm1 154(8) . .
C9 O6 Sm1 139(6) . .
C1 O7 Sm1 158(7) . .
C5 O8 Sm1 141(6) . .
O2 N1 C3 116(6) . .
O2 N1 C4 123(6) . .
C3 N1 C4 120(7) . .
C5 N2 C6 121(6) . .
C5 N2 C7 125(7) . .
C6 N2 C7 113(7) . .
C2 N3 C12 120(8) . .
C2 N3 C16 117(8) . .
C12 N3 C16 122(7) . .
C1 N4 C26 123(8) . .
C1 N4 C8 126(8) . .
C26 N4 C8 110(8) . .
C17 N5 C14 120(10) . .
C17 N5 C19 128(10) . .
C14 N5 C19 112(10) . .
C9 N6 C18 121(7) . .
C9 N6 C15 126(9) . .
C18 N6 C15 113(7) . .
C25 N7 C24 100(10) . .
C25 N7 C23 112(10) . .
C24 N7 C23 147(10) . .
C21 N8 C20 147(10) . .
C21 N8 C22 112(10) . .
C20 N8 C22 92(10) . .
O7 C1 N4 127(10) . .
O7 C1 H1 116.3 . .
N4 C1 H1 116.3 . .
O1 C2 N3 123(7) . .
O1 C2 H2 118.7 . .
N3 C2 H2 118.7 . .
N1 C3 C10 118(7) . .
N1 C3 H3 120.8 . .
C10 C3 H3 120.8 . .
N1 C4 C11 122(6) . .
N1 C4 H4 119.1 . .
C11 C4 H4 119.1 . .
O8 C5 N2 121(7) . .
O8 C5 H5 119.5 . .
N2 C5 H5 119.5 . .
N2 C6 H6A 109.5 . .
N2 C6 H6B 109.5 . .
H6A C6 H6B 109.5 . .
N2 C6 H6C 109.5 . .
H6A C6 H6C 109.5 . .
H6B C6 H6C 109.5 . .
N2 C7 H7A 109.5 . .
N2 C7 H7B 109.5 . .
H7A C7 H7B 109.5 . .
N2 C7 H7C 109.5 . .
H7A C7 H7C 109.5 . .
H7B C7 H7C 109.5 . .
N4 C8 H8A 109.5 . .
N4 C8 H8B 109.5 . .
H8A C8 H8B 109.5 . .
N4 C8 H8C 109.5 . .
H8A C8 H8C 109.5 . .
H8B C8 H8C 109.5 . .
O6 C9 N6 129(10) . .
O6 C9 H9 115.6 . .
N6 C9 H9 115.6 . .
C13 C10 C3 122(6) . .
C13 C10 H10 119.2 . .
C3 C10 H10 119.2 . .
C13 C11 C4 120(6) . .
C13 C11 H11 120.0 . .
C4 C11 H11 120.0 . .
N3 C12 H12A 109.5 . .
N3 C12 H12B 109.5 . .
H12A C12 H12B 109.5 . .
N3 C12 H12C 109.5 . .
H12A C12 H12C 109.5 . .
H12B C12 H12C 109.5 . .
C11 C13 C10 118(6) . .
C11 C13 C13 121(7) . 2_666
C10 C13 C13 121(6) . 2_666
N5 C14 H14A 109.5 . .
N5 C14 H14B 109.5 . .
H14A C14 H14B 109.5 . .
N5 C14 H14C 109.5 . .
H14A C14 H14C 109.5 . .
H14B C14 H14C 109.5 . .
N6 C15 H15A 109.5 . .
N6 C15 H15B 109.5 . .
H15A C15 H15B 109.5 . .
N6 C15 H15C 109.5 . .
H15A C15 H15C 109.5 . .
H15B C15 H15C 109.5 . .
N3 C16 H16A 109.5 . .
N3 C16 H16B 109.5 . .
H16A C16 H16B 109.5 . .
N3 C16 H16C 109.5 . .
H16A C16 H16C 109.5 . .
H16B C16 H16C 109.5 . .
N5 C17 O5 120(10) . .
N5 C17 H17 120.0 . .
O5 C17 H17 120.0 . .
N6 C18 H18A 109.5 . .
N6 C18 H18B 109.5 . .
H18A C18 H18B 109.5 . .
N6 C18 H18C 109.5 . .
H18A C18 H18C 109.5 . .
H18B C18 H18C 109.5 . .
N5 C19 H19A 109.5 . .
N5 C19 H19B 109.5 . .
H19A C19 H19B 109.5 . .
N5 C19 H19C 109.5 . .
H19A C19 H19C 109.5 . .
H19B C19 H19C 109.5 . .
C24 O1F Sm1 134(8) . .
N8 C20 H20A 109.5 . .
N8 C20 H20B 109.5 . .
H20A C20 H20B 109.5 . .
N8 C20 H20C 109.5 . .
H20A C20 H20C 109.5 . .
H20B C20 H20C 109.5 . .
O3 C21 N8 161(10) . .
O3 C21 H21 99.3 . .
N8 C21 H21 99.3 . .
N8 C22 H22A 109.5 . .
N8 C22 H22B 109.5 . .
H22A C22 H22B 109.5 . .
N8 C22 H22C 109.5 . .
H22A C22 H22C 109.5 . .
H22B C22 H22C 109.5 . .
N7 C23 H23A 109.5 . .
N7 C23 H23B 109.5 . .
H23A C23 H23B 109.5 . .
N7 C23 H23C 109.5 . .
H23A C23 H23C 109.5 . .
H23B C23 H23C 109.5 . .
O1F C24 N7 134(10) . .
O1F C24 H24 113.2 . .
N7 C24 H24 113.2 . .
N7 C25 H25A 109.5 . .
N7 C25 H25B 109.5 . .
H25A C25 H25B 109.5 . .
N7 C25 H25C 109.5 . .
H25A C25 H25C 109.5 . .
H25B C25 H25C 109.5 . .
N4 C26 H26A 109.5 . .
N4 C26 H26B 109.5 . .
H26A C26 H26B 109.5 . .
N4 C26 H26C 109.5 . .
H26A C26 H26C 109.5 . .
H26B C26 H26C 109.5 . .

loop_
_geom_bond_atom_site_label_1
_geom_bond_atom_site_label_2
_geom_bond_distance
_geom_bond_site_symmetry_2
Sm1 O7 2.35(5) .
Sm1 O2 2.36(6) .
Sm1 O5 2.37(5) .
Sm1 O3 2.38(5) .
Sm1 O8 2.39(6) .
Sm1 O1 2.41(4) .
Sm1 O1F 2.41(7) .
Sm1 O6 2.41(4) .
I1 Ag2 2.910(8) .
I1 Ag3 2.945(9) .
I1 Ag5 2.952(9) .
I1 Ag4 2.973(11) .
I2 Ag3 2.827(11) .
I2 Ag4 2.874(9) .
I2 Ag1 2.977(9) .
I3 Ag3 2.787(9) .
I3 Ag2 2.794(8) .
I4 Ag5 2.825(8) .
I4 Ag6 2.916(11) .
I4 Ag2 2.932(10) .
I5 Ag6 2.869(8) 2_676
I5 Ag6 2.894(8) .
I5 Ag5 2.909(10) .
I6 Ag4 2.786(8) .
I6 Ag5 2.796(11) .
I7 Ag1 2.877(11) 2_685
I7 Ag1 2.886(10) .
I7 Ag3 2.911(8) .
I8 Ag4 2.812(8) .
I8 Ag1 2.813(9) .
I9 Ag2 2.777(11) .
I9 Ag6 2.788(11) .
Ag1 I7 2.877(10) 2_685
Ag1 Ag4 3.102(9) .
Ag1 Ag1 3.133(12) 2_685
Ag1 Ag3 3.248(11) .
Ag2 Ag5 3.224(10) .
Ag2 Ag6 3.289(10) .
Ag2 Ag3 3.316(11) .
Ag3 Ag4 3.169(10) .
Ag4 Ag5 3.269(10) .
Ag5 Ag6 3.357(11) .
Ag6 I5 2.869(8) 2_676
Ag6 Ag6 3.123(14) 2_676
O1 C2 1.29(9) .
O2 N1 1.28(7) .
O3 C21 1.1(2) .
O5 C17 1.28(12) .
O6 C9 1.19(9) .
O7 C1 1.20(9) .
O8 C5 1.17(8) .
N1 C3 1.32(9) .
N1 C4 1.38(8) .
N2 C5 1.34(9) .
N2 C6 1.45(9) .
N2 C7 1.45(9) .
N3 C2 1.35(9) .
N3 C12 1.46(11) .
N3 C16 1.51(11) .
N4 C1 1.27(10) .
N4 C26 1.39(17) .
N4 C8 1.41(10) .
N5 C17 1.24(12) .
N5 C14 1.43(12) .
N5 C19 1.48(16) .
N6 C9 1.29(9) .
N6 C18 1.40(11) .
N6 C15 1.44(10) .
N7 C25 1.3(4) .
N7 C24 1.4(4) .
N7 C23 1.4(4) .
N8 C21 1.1(2) .
N8 C20 1.4(3) .
N8 C22 1.54(6) .
C1 H1 0.9300 .
C2 H2 0.9300 .
C3 C10 1.42(11) .
C3 H3 0.9300 .
C4 C11 1.38(10) .
C4 H4 0.9300 .
C5 H5 0.9300 .
C6 H6A 0.9600 .
C6 H6B 0.9600 .
C6 H6C 0.9600 .
C7 H7A 0.9600 .
C7 H7B 0.9600 .
C7 H7C 0.9600 .
C8 H8A 0.9600 .
C8 H8B 0.9600 .
C8 H8C 0.9600 .
C9 H9 0.9300 .
C10 C13 1.39(9) .
C10 H10 0.9300 .
C11 C13 1.35(8) .
C11 H11 0.9300 .
C12 H12A 0.9600 .
C12 H12B 0.9600 .
C12 H12C 0.9600 .
C13 C13 1.49(14) 2_666
C14 H14A 0.9600 .
C14 H14B 0.9600 .
C14 H14C 0.9600 .
C15 H15A 0.9600 .
C15 H15B 0.9600 .
C15 H15C 0.9600 .
C16 H16A 0.9600 .
C16 H16B 0.9600 .
C16 H16C 0.9600 .
C17 H17 0.9300 .
C18 H18A 0.9600 .
C18 H18B 0.9600 .
C18 H18C 0.9600 .
C19 H19A 0.9600 .
C19 H19B 0.9600 .
C19 H19C 0.9600 .
O1F C24 1.13(15) .
C20 H20A 0.9600 .
C20 H20B 0.9600 .
C20 H20C 0.9600 .
C21 H21 0.9300 .
C22 H22A 0.9600 .
C22 H22B 0.9600 .
C22 H22C 0.9600 .
C23 H23A 0.9600 .
C23 H23B 0.9600 .
C23 H23C 0.9600 .
C24 H24 0.9300 .
C25 H25A 0.9600 .
C25 H25B 0.9600 .
C25 H25C 0.9600 .
C26 H26A 0.9600 .
C26 H26B 0.9600 .
C26 H26C 0.9600 .
